data_2219407
loop_
_publ_author_name
'Poplaukhin, Pavel'
'Tiekink, Edward R. T.'

_publ_section_title
(\m-2-Pyridinealdazine-\k^4^<i>N</i>,<i>N</i>':<i>N</i>'',<i>N</i>''')bis[bis(<i>N</i>,<i>N</i>-di-<i>n</i>-propyldithiocarbamato-\k^2^<i>S</i>,<i>S</i>')cadmium(II)]
_journal_coeditor_code NG2485
_journal_issue 9
_journal_name_full 'Acta Crystallographica Section E'
_journal_page_first m1176
_journal_paper_doi 10.1107/S1600536808025889
_journal_volume 64
_journal_year 2008
_chemical_formula_iupac '[Cd2 (C7 H14 N S2)4 (C12 H10 N4)]'
_chemical_formula_moiety 'C40 H66 Cd2 N8 S8'
_chemical_formula_sum 'C40 H66 Cd2 N8 S8'
_chemical_formula_weight 1140.39
_chemical_name_systematic
;
(\m-2-Pyridinealdazine-
\k^4^<i>N</i>,<i>N</i>':<i>N</i>'',<i>N</i>''')bis[bis(N,N-di-n-
propyldithiocarbamato-\k^2^<i>S</i>,<i>S</i>')cadmium(II)]
;
_space_group_IT_number 14
_symmetry_cell_setting monoclinic
_symmetry_space_group_name_Hall '-P 2ybc'
_symmetry_space_group_name_H-M 'P 1 21/c 1'
_atom_sites_solution_hydrogens geom
_atom_sites_solution_primary direct
_atom_sites_solution_secondary difmap
_audit_creation_method SHELXL97
_cell_angle_alpha 90
_cell_angle_beta 92.216(3)
_cell_angle_gamma 90
_cell_formula_units_Z 2
_cell_length_a 9.0768(16)
_cell_length_b 11.137(2)
_cell_length_c 25.389(5)
_cell_measurement_reflns_used 16020
_cell_measurement_temperature 98(2)
_cell_measurement_theta_max 40.5
_cell_measurement_theta_min 1.8
_cell_volume 2564.6(8)
_computing_cell_refinement 'CrystalClear (Rigaku/MSC, 2005)'
_computing_data_collection 'CrystalClear (Rigaku/MSC, 2005)'
_computing_data_reduction 'CrystalClear (Rigaku/MSC, 2005)'
_computing_molecular_graphics
;
ORTEPII (Johnson, 1976) and DIAMOND (Brandenburg, 2006)
;
_computing_publication_material 'SHELXL97 (Sheldrick, 2008)'
_computing_structure_refinement 'SHELXL97 (Sheldrick, 2008)'
_computing_structure_solution 'SIR92 (Altomare <i>et al.</i>,  1994)'
_diffrn_ambient_temperature 98(2)
_diffrn_measured_fraction_theta_full 0.994
_diffrn_measured_fraction_theta_max 0.994
_diffrn_measurement_device_type 'Rigaku AFC12\k/SATURN724'
_diffrn_measurement_method \w
_diffrn_radiation_monochromator graphite
_diffrn_radiation_source 'fine-focus sealed tube'
_diffrn_radiation_type MoK\a
_diffrn_radiation_wavelength 0.71070
_diffrn_reflns_av_R_equivalents 0.031
_diffrn_reflns_av_sigmaI/netI 0.027
_diffrn_reflns_limit_h_max 11
_diffrn_reflns_limit_h_min -11
_diffrn_reflns_limit_k_max 14
_diffrn_reflns_limit_k_min -14
_diffrn_reflns_limit_l_max 31
_diffrn_reflns_limit_l_min -32
_diffrn_reflns_number 20914
_diffrn_reflns_theta_full 27.5
_diffrn_reflns_theta_max 27.5
_diffrn_reflns_theta_min 2.3
_diffrn_standards_decay_% <1
_diffrn_standards_interval_count 0
_diffrn_standards_number 0
_exptl_absorpt_coefficient_mu 1.191
_exptl_absorpt_correction_T_max 1
_exptl_absorpt_correction_T_min 0.656
_exptl_absorpt_correction_type multi-scan
_exptl_absorpt_process_details '(ABSCOR; Higashi, 1995)'
_exptl_crystal_colour red
_exptl_crystal_density_diffrn 1.477
_exptl_crystal_density_method 'not measured'
_exptl_crystal_description prism
_exptl_crystal_F_000 1172
_exptl_crystal_size_max 0.35
_exptl_crystal_size_mid 0.12
_exptl_crystal_size_min 0.10
_refine_diff_density_max 0.71
_refine_diff_density_min -0.72
_refine_ls_extinction_method none
_refine_ls_goodness_of_fit_ref 1.08
_refine_ls_hydrogen_treatment constr
_refine_ls_matrix_type full
_refine_ls_number_parameters 299
_refine_ls_number_reflns 5861
_refine_ls_number_restraints 0
_refine_ls_restrained_S_all 1.08
_refine_ls_R_factor_all 0.034
_refine_ls_R_factor_gt 0.031
_refine_ls_shift/su_max 0.001
_refine_ls_shift/su_mean 0.000
_refine_ls_structure_factor_coef Fsqd
_refine_ls_weighting_details 'calc w = 1/[\s^2^(Fo^2^)+(0.0362P)^2^+2.6654P] where P=(Fo^2^+2Fc^2^)/3'
_refine_ls_weighting_scheme calc
_refine_ls_wR_factor_gt 0.075
_refine_ls_wR_factor_ref 0.077
_reflns_number_gt 5539
_reflns_number_total 5861
_reflns_threshold_expression I>2\s(I)
_cod_data_source_file ng2485.cif
_cod_data_source_block I
_cod_original_cell_volume 2564.7(8)
_cod_original_sg_symbol_H-M 'P 21/c'
_cod_database_code 2219407
_cod_database_fobs_code 2219407

loop_
_symmetry_equiv_pos_as_xyz
'x, y, z'
'-x, y+1/2, -z+1/2'
'-x, -y, -z'
'x, -y-1/2, z-1/2'

loop_
_atom_site_type_symbol
_atom_site_label
_atom_site_fract_x
_atom_site_fract_y
_atom_site_fract_z
_atom_site_U_iso_or_equiv
_atom_site_adp_type
_atom_site_calc_flag
_atom_site_refinement_flags
_atom_site_occupancy
_atom_site_disorder_assembly
_atom_site_disorder_group
Cd Cd 0.153452(17) 0.407355(14) 0.605114(6) 0.01585(6) Uani d . 1 . .
S S1 0.07349(7) 0.19908(6) 0.56627(3) 0.03080(16) Uani d . 1 . .
S S2 0.37230(6) 0.24128(5) 0.61348(3) 0.02499(14) Uani d . 1 . .
S S3 -0.06899(6) 0.53972(6) 0.63409(2) 0.02094(12) Uani d . 1 . .
S S4 0.19579(6) 0.48599(5) 0.70265(2) 0.01910(12) Uani d . 1 . .
N N2 -0.0279(2) 0.6233(2) 0.73187(8) 0.0204(4) Uani d . 1 . .
N N3 0.3282(2) 0.53991(17) 0.56901(8) 0.0170(4) Uani d . 1 . .
N N4 0.06743(19) 0.50248(18) 0.51464(7) 0.0162(4) Uani d . 1 . .
C C1 0.2466(2) 0.1454(2) 0.58446(9) 0.0181(4) Uani d . 1 . .
C C2 0.1771(3) -0.0570(2) 0.55108(11) 0.0278(5) Uani d P 0.618(8) A 1
H H2A 0.2185 -0.0870 0.5181 0.033 Uiso calc PR 0.618(8) A 1
H H2B 0.0832 -0.0156 0.5417 0.033 Uiso calc PR 0.618(8) A 1
C C3 0.1459(5) -0.1621(4) 0.5862(2) 0.0325(13) Uani d P 0.618(8) A 1
H H3A 0.0719 -0.2141 0.5678 0.039 Uiso calc PR 0.618(8) A 1
H H3B 0.2376 -0.2096 0.5912 0.039 Uiso calc PR 0.618(8) A 1
C C4 0.0910(4) -0.1317(4) 0.63923(14) 0.0540(10) Uani d P 0.618(8) A 1
H H4A 0.0742 -0.2057 0.6590 0.081 Uiso calc PR 0.618(8) A 1
H H4B -0.0017 -0.0869 0.6351 0.081 Uiso calc PR 0.618(8) A 1
H H4C 0.1644 -0.0823 0.6585 0.081 Uiso calc PR 0.618(8) A 1
C C80 0.1771(3) -0.0570(2) 0.55108(11) 0.0278(5) Uani d P 0.382(8) A 2
H H80A 0.2327 -0.1285 0.5399 0.033 Uiso calc PR 0.382(8) A 2
H H80B 0.1301 -0.0204 0.5191 0.033 Uiso calc PR 0.382(8) A 2
C C30 0.0531(8) -0.0980(6) 0.5891(3) 0.031(2) Uani d P 0.382(8) A 2
H H30A -0.0184 -0.0312 0.5912 0.037 Uiso calc PR 0.382(8) A 2
H H30B 0.0002 -0.1663 0.5720 0.037 Uiso calc PR 0.382(8) A 2
C C40 0.0910(4) -0.1317(4) 0.63923(14) 0.0540(10) Uani d P 0.382(8) A 2
H H40A 0.0021 -0.1544 0.6576 0.081 Uiso calc PR 0.382(8) A 2
H H40B 0.1398 -0.0645 0.6578 0.081 Uiso calc PR 0.382(8) A 2
H H40C 0.1584 -0.2003 0.6385 0.081 Uiso calc PR 0.382(8) A 2
N N1 0.2807(2) 0.0299(2) 0.57585(10) 0.0293(5) Uani d P 0.50 A 1
C C5 0.4367(6) -0.0111(5) 0.5768(3) 0.0210(11) Uani d P 0.50 A 1
H H5A 0.5005 0.0539 0.5641 0.025 Uiso calc PR 0.50 A 1
H H5B 0.4462 -0.0812 0.5532 0.025 Uiso calc PR 0.50 A 1
C C6 0.4858(5) -0.0460(5) 0.6335(2) 0.0235(10) Uani d P 0.50 A 1
H H6A 0.4651 0.0209 0.6578 0.028 Uiso calc PR 0.50 A 1
H H6B 0.4298 -0.1173 0.6447 0.028 Uiso calc PR 0.50 A 1
C C7 0.6503(6) -0.0740(5) 0.6360(3) 0.0325(13) Uani d P 0.50 A 1
H H7A 0.6809 -0.0963 0.6721 0.049 Uiso calc PR 0.50 A 1
H H7B 0.7054 -0.0029 0.6254 0.049 Uiso calc PR 0.50 A 1
H H7C 0.6702 -0.1407 0.6122 0.049 Uiso calc PR 0.50 A 1
N N10 0.2807(2) 0.0299(2) 0.57585(10) 0.0293(5) Uani d P 0.50 A 2
C C50 0.4217(7) -0.0203(5) 0.6042(3) 0.0279(13) Uani d P 0.50 A 2
H H50A 0.4466 0.0270 0.6363 0.033 Uiso calc PR 0.50 A 2
H H50B 0.4068 -0.1051 0.6144 0.033 Uiso calc PR 0.50 A 2
C C60 0.5433(7) -0.0108(5) 0.5656(3) 0.0360(13) Uani d P 0.50 A 2
H H60A 0.5545 0.0740 0.5547 0.043 Uiso calc PR 0.50 A 2
H H60B 0.5169 -0.0586 0.5337 0.043 Uiso calc PR 0.50 A 2
C C70 0.6906(7) -0.0567(6) 0.5903(3) 0.0447(16) Uani d P 0.50 A 2
H H70A 0.7677 -0.0504 0.5645 0.067 Uiso calc PR 0.50 A 2
H H70B 0.6797 -0.1408 0.6009 0.067 Uiso calc PR 0.50 A 2
H H70C 0.7180 -0.0081 0.6214 0.067 Uiso calc PR 0.50 A 2
C C8 0.0275(2) 0.5569(2) 0.69392(9) 0.0178(4) Uani d . 1 . .
C C9 -0.1698(3) 0.6864(2) 0.72549(11) 0.0263(5) Uani d . 1 . .
H H9A -0.1865 0.7086 0.6880 0.032 Uiso calc R 1 . .
H H9B -0.1652 0.7615 0.7464 0.032 Uiso calc R 1 . .
C C10 -0.2992(3) 0.6109(3) 0.74297(12) 0.0355(7) Uani d . 1 . .
H H10A -0.2835 0.5887 0.7805 0.043 Uiso calc R 1 . .
H H10B -0.3050 0.5360 0.7220 0.043 Uiso calc R 1 . .
C C11 -0.4437(3) 0.6802(4) 0.73570(13) 0.0472(9) Uani d . 1 . .
H H11A -0.5253 0.6304 0.7473 0.071 Uiso calc R 1 . .
H H11B -0.4602 0.7007 0.6984 0.071 Uiso calc R 1 . .
H H11C -0.4383 0.7540 0.7567 0.071 Uiso calc R 1 . .
C C12 0.0537(3) 0.6428(2) 0.78277(9) 0.0234(5) Uani d . 1 . .
H H12A 0.1123 0.5701 0.7918 0.028 Uiso calc R 1 . .
H H12B -0.0177 0.6551 0.8108 0.028 Uiso calc R 1 . .
C C13 0.1564(3) 0.7511(2) 0.78105(10) 0.0242(5) Uani d . 1 . .
H H13A 0.0972 0.8253 0.7767 0.029 Uiso calc R 1 . .
H H13B 0.2198 0.7439 0.7503 0.029 Uiso calc R 1 . .
C C14 0.2533(3) 0.7595(3) 0.83168(11) 0.0304(6) Uani d . 1 . .
H H14A 0.3183 0.8295 0.8297 0.046 Uiso calc R 1 . .
H H14B 0.3131 0.6865 0.8357 0.046 Uiso calc R 1 . .
H H14C 0.1906 0.7678 0.8620 0.046 Uiso calc R 1 . .
C C15 0.4586(3) 0.5575(2) 0.59424(10) 0.0202(5) Uani d . 1 . .
H H15 0.4744 0.5230 0.6282 0.024 Uiso calc R 1 . .
C C16 0.5719(3) 0.6238(2) 0.57324(10) 0.0215(5) Uani d . 1 . .
H H16 0.6628 0.6342 0.5925 0.026 Uiso calc R 1 . .
C C17 0.5501(3) 0.6745(2) 0.52364(10) 0.0227(5) Uani d . 1 . .
H H17 0.6262 0.7192 0.5080 0.027 Uiso calc R 1 . .
C C18 0.4137(3) 0.6584(2) 0.49713(9) 0.0193(4) Uani d . 1 . .
H H18 0.3948 0.6930 0.4633 0.023 Uiso calc R 1 . .
C C19 0.3063(2) 0.59112(19) 0.52103(9) 0.0161(4) Uani d . 1 . .
C C20 0.1614(2) 0.5730(2) 0.49415(9) 0.0169(4) Uani d . 1 . .
H H20 0.1376 0.6131 0.4619 0.020 Uiso calc R 1 . .

loop_
_atom_site_aniso_label
_atom_site_aniso_U_11
_atom_site_aniso_U_22
_atom_site_aniso_U_33
_atom_site_aniso_U_12
_atom_site_aniso_U_13
_atom_site_aniso_U_23
Cd 0.01450(9) 0.01688(9) 0.01615(10) 0.00097(6) 0.00017(6) -0.00067(6)
S1 0.0254(3) 0.0220(3) 0.0437(4) 0.0073(2) -0.0170(3) -0.0097(3)
S2 0.0160(3) 0.0172(3) 0.0413(4) -0.0007(2) -0.0038(2) 0.0019(2)
S3 0.0162(3) 0.0263(3) 0.0201(3) 0.0040(2) -0.0029(2) -0.0056(2)
S4 0.0159(3) 0.0221(3) 0.0192(3) 0.0031(2) -0.0004(2) -0.0007(2)
N2 0.0146(9) 0.0258(10) 0.0207(10) 0.0011(8) 0.0002(7) -0.0066(8)
N3 0.0169(9) 0.0166(9) 0.0172(9) 0.0019(7) -0.0018(7) -0.0009(7)
N4 0.0135(9) 0.0192(9) 0.0156(9) -0.0008(7) -0.0038(7) -0.0006(7)
C1 0.0185(10) 0.0167(10) 0.0193(11) 0.0003(8) 0.0025(8) 0.0035(9)
C2 0.0275(13) 0.0207(12) 0.0348(14) -0.0004(10) -0.0021(10) -0.0054(11)
C3 0.031(2) 0.022(2) 0.045(3) -0.0029(18) -0.0006(19) -0.0092(19)
C4 0.046(2) 0.075(3) 0.0421(19) -0.0291(19) 0.0068(15) -0.0073(18)
C80 0.0275(13) 0.0207(12) 0.0348(14) -0.0004(10) -0.0021(10) -0.0054(11)
C30 0.026(4) 0.022(4) 0.043(4) -0.006(3) -0.003(3) -0.005(3)
C40 0.046(2) 0.075(3) 0.0421(19) -0.0291(19) 0.0068(15) -0.0073(18)
N1 0.0196(10) 0.0189(10) 0.0493(14) 0.0004(8) -0.0019(9) -0.0003(10)
C5 0.014(3) 0.023(3) 0.026(3) 0.0064(18) 0.008(2) -0.008(3)
C6 0.013(2) 0.022(2) 0.034(3) 0.0030(18) -0.011(2) 0.005(2)
C7 0.019(2) 0.022(2) 0.056(4) 0.0074(19) -0.011(2) -0.012(2)
N10 0.0196(10) 0.0189(10) 0.0493(14) 0.0004(8) -0.0019(9) -0.0003(10)
C50 0.029(3) 0.020(3) 0.035(4) 0.004(2) 0.004(3) -0.003(3)
C60 0.037(4) 0.027(3) 0.044(3) 0.007(2) -0.003(3) 0.002(2)
C70 0.028(3) 0.037(3) 0.070(5) 0.006(3) -0.001(3) -0.006(3)
C8 0.0148(10) 0.0182(10) 0.0206(11) -0.0026(8) 0.0029(8) -0.0004(9)
C9 0.0171(11) 0.0322(13) 0.0294(13) 0.0073(10) 0.0000(9) -0.0119(11)
C10 0.0184(12) 0.0529(18) 0.0356(15) 0.0001(12) 0.0065(10) -0.0130(14)
C11 0.0168(13) 0.082(3) 0.0430(17) 0.0039(14) 0.0017(11) -0.0247(18)
C12 0.0218(11) 0.0296(13) 0.0188(11) 0.0009(10) 0.0001(9) -0.0060(10)
C13 0.0192(11) 0.0249(12) 0.0279(13) 0.0031(9) -0.0042(9) -0.0050(10)
C14 0.0236(12) 0.0339(14) 0.0329(14) 0.0053(11) -0.0082(10) -0.0069(11)
C15 0.0184(11) 0.0198(11) 0.0221(11) 0.0017(9) -0.0051(8) 0.0007(9)
C16 0.0154(10) 0.0198(11) 0.0288(12) 0.0000(9) -0.0046(9) -0.0037(10)
C17 0.0180(11) 0.0181(11) 0.0319(13) -0.0008(9) 0.0013(9) -0.0005(10)
C18 0.0191(11) 0.0177(11) 0.0212(11) -0.0008(8) 0.0013(8) 0.0001(9)
C19 0.0169(10) 0.0141(10) 0.0173(11) 0.0016(8) 0.0007(8) -0.0030(8)
C20 0.0164(10) 0.0187(10) 0.0156(10) 0.0022(8) 0.0002(8) -0.0017(8)

loop_
_atom_type_symbol
_atom_type_description
_atom_type_scat_dispersion_real
_atom_type_scat_dispersion_imag
_atom_type_scat_source
C C 0.0033 0.0016 'International Tables Vol C Tables 4.2.6.8 and 6.1.1.4'
H H 0.0000 0.0000 'International Tables Vol C Tables 4.2.6.8 and 6.1.1.4'
Cd Cd -0.8075 1.2024 'International Tables Vol C Tables 4.2.6.8 and 6.1.1.4'
N N 0.0061 0.0033 'International Tables Vol C Tables 4.2.6.8 and 6.1.1.4'
S S 0.1246 0.1234 'International Tables Vol C Tables 4.2.6.8 and 6.1.1.4'

loop_
_geom_angle_atom_site_label_1
_geom_angle_atom_site_label_2
_geom_angle_atom_site_label_3
_geom_angle_site_symmetry_1
_geom_angle_site_symmetry_3
_geom_angle
N3 Cd S1 . . 125.86(5)
N3 Cd N4 . . 65.89(6)
S1 Cd N4 . . 87.65(5)
N3 Cd S3 . . 106.92(5)
S1 Cd S3 . . 113.49(2)
N4 Cd S3 . . 79.19(4)
N3 Cd S4 . . 94.63(5)
S1 Cd S4 . . 132.59(2)
N4 Cd S4 . . 135.68(5)
S3 Cd S4 . . 68.714(18)
N3 Cd S2 . . 87.49(5)
S1 Cd S2 . . 67.45(2)
N4 Cd S2 . . 122.40(5)
S3 Cd S2 . . 158.05(2)
S4 Cd S2 . . 94.19(2)
C1 S1 Cd . . 88.28(8)
C1 S2 Cd . . 85.28(8)
C8 S3 Cd . . 86.54(8)
C8 S4 Cd . . 86.30(8)
C8 N2 C9 . . 122.7(2)
C8 N2 C12 . . 121.6(2)
C9 N2 C12 . . 115.64(19)
C15 N3 C19 . . 117.8(2)
C15 N3 Cd . . 119.82(16)
C19 N3 Cd . . 122.14(15)
C20 N4 N4 . 3_566 112.8(2)
C20 N4 Cd . . 114.97(14)
N4 N4 Cd 3_566 . 132.07(19)
N10 C1 N1 . . 0.0(2)
N10 C1 S2 . . 120.96(18)
N1 C1 S2 . . 120.96(18)
N10 C1 S1 . . 120.08(18)
N1 C1 S1 . . 120.08(18)
S2 C1 S1 . . 118.96(14)
N1 C2 C3 . . 112.9(3)
N1 C2 H2A . . 109.0
C3 C2 H2A . . 109.0
N1 C2 H2B . . 109.0
C3 C2 H2B . . 109.0
H2A C2 H2B . . 107.8
C4 C3 C2 . . 115.8(3)
C4 C3 H3A . . 108.3
C2 C3 H3A . . 108.3
C4 C3 H3B . . 108.3
C2 C3 H3B . . 108.3
H3A C3 H3B . . 107.4
C3 C4 H4A . . 109.5
C3 C4 H4B . . 109.5
H4A C4 H4B . . 109.5
C3 C4 H4C . . 109.5
H4A C4 H4C . . 109.5
H4B C4 H4C . . 109.5
N10 C80 C30 . . 112.8(3)
N10 C80 H80A . . 109.0
C30 C80 H80A . . 109.0
N10 C80 H80B . . 109.0
C30 C80 H80B . . 109.0
H80A C80 H80B . . 107.8
C40 C30 C80 . . 119.5(5)
C40 C30 H30A . . 107.4
C80 C30 H30A . . 107.4
C40 C30 H30B . . 107.4
C80 C30 H30B . . 107.4
H30A C30 H30B . . 107.0
C30 C40 H40A . . 109.5
C30 C40 H40B . . 109.5
H40A C40 H40B . . 109.5
C30 C40 H40C . . 109.5
H40A C40 H40C . . 109.5
H40B C40 H40C . . 109.5
C1 N1 C2 . . 123.5(2)
C1 N1 C5 . . 121.2(3)
C2 N1 C5 . . 113.4(3)
N1 C5 C6 . . 109.6(5)
N1 C5 H5A . . 109.8
C6 C5 H5A . . 109.8
N1 C5 H5B . . 109.8
C6 C5 H5B . . 109.8
H5A C5 H5B . . 108.2
C7 C6 C5 . . 109.8(5)
C7 C6 H6A . . 109.7
C5 C6 H6A . . 109.7
C7 C6 H6B . . 109.7
C5 C6 H6B . . 109.7
H6A C6 H6B . . 108.2
C6 C7 H7A . . 109.5
C6 C7 H7B . . 109.5
H7A C7 H7B . . 109.5
C6 C7 H7C . . 109.5
H7A C7 H7C . . 109.5
H7B C7 H7C . . 109.5
C1 N10 C80 . . 123.5(2)
C1 N10 C50 . . 117.5(3)
C80 N10 C50 . . 117.6(3)
C60 C50 N10 . . 106.6(6)
C60 C50 H50A . . 110.4
N10 C50 H50A . . 110.4
C60 C50 H50B . . 110.4
N10 C50 H50B . . 110.4
H50A C50 H50B . . 108.6
C50 C60 C70 . . 110.9(5)
C50 C60 H60A . . 109.5
C70 C60 H60A . . 109.5
C50 C60 H60B . . 109.5
C70 C60 H60B . . 109.5
H60A C60 H60B . . 108.1
C60 C70 H70A . . 109.5
C60 C70 H70B . . 109.5
H70A C70 H70B . . 109.5
C60 C70 H70C . . 109.5
H70A C70 H70C . . 109.5
H70B C70 H70C . . 109.5
N2 C8 S4 . . 121.29(18)
N2 C8 S3 . . 120.26(17)
S4 C8 S3 . . 118.45(13)
N2 C9 C10 . . 112.7(2)
N2 C9 H9A . . 109.1
C10 C9 H9A . . 109.1
N2 C9 H9B . . 109.1
C10 C9 H9B . . 109.1
H9A C9 H9B . . 107.8
C9 C10 C11 . . 110.7(3)
C9 C10 H10A . . 109.5
C11 C10 H10A . . 109.5
C9 C10 H10B . . 109.5
C11 C10 H10B . . 109.5
H10A C10 H10B . . 108.1
C10 C11 H11A . . 109.5
C10 C11 H11B . . 109.5
H11A C11 H11B . . 109.5
C10 C11 H11C . . 109.5
H11A C11 H11C . . 109.5
H11B C11 H11C . . 109.5
N2 C12 C13 . . 112.1(2)
N2 C12 H12A . . 109.2
C13 C12 H12A . . 109.2
N2 C12 H12B . . 109.2
C13 C12 H12B . . 109.2
H12A C12 H12B . . 107.9
C12 C13 C14 . . 110.9(2)
C12 C13 H13A . . 109.5
C14 C13 H13A . . 109.5
C12 C13 H13B . . 109.5
C14 C13 H13B . . 109.5
H13A C13 H13B . . 108.1
C13 C14 H14A . . 109.5
C13 C14 H14B . . 109.5
H14A C14 H14B . . 109.5
C13 C14 H14C . . 109.5
H14A C14 H14C . . 109.5
H14B C14 H14C . . 109.5
N3 C15 C16 . . 123.3(2)
N3 C15 H15 . . 118.4
C16 C15 H15 . . 118.4
C17 C16 C15 . . 118.9(2)
C17 C16 H16 . . 120.6
C15 C16 H16 . . 120.6
C16 C17 C18 . . 118.5(2)
C16 C17 H17 . . 120.7
C18 C17 H17 . . 120.7
C19 C18 C17 . . 118.9(2)
C19 C18 H18 . . 120.6
C17 C18 H18 . . 120.6
N3 C19 C18 . . 122.7(2)
N3 C19 C20 . . 117.2(2)
C18 C19 C20 . . 120.1(2)
N4 C20 C19 . . 119.5(2)
N4 C20 H20 . . 120.3
C19 C20 H20 . . 120.3

loop_
_geom_bond_atom_site_label_1
_geom_bond_atom_site_label_2
_geom_bond_site_symmetry_2
_geom_bond_distance
Cd N3 . 2.377(2)
Cd S1 . 2.6124(8)
Cd N4 . 2.6211(19)
Cd S3 . 2.6279(7)
Cd S4 . 2.6407(7)
Cd S2 . 2.7165(7)
S1 C1 . 1.727(2)
S2 C1 . 1.709(2)
S3 C8 . 1.735(2)
S4 C8 . 1.726(2)
N2 C8 . 1.329(3)
N2 C9 . 1.470(3)
N2 C12 . 1.480(3)
N3 C15 . 1.338(3)
N3 C19 . 1.353(3)
N4 C20 . 1.284(3)
N4 N4 3_566 1.409(3)
C1 N10 . 1.342(3)
C1 N1 . 1.342(3)
C2 N1 . 1.474(3)
C2 C3 . 1.505(5)
C2 H2A . 0.9900
C2 H2B . 0.9900
C3 C4 . 1.493(6)
C3 H3A . 0.9900
C3 H3B . 0.9900
C4 H4A . 0.9800
C4 H4B . 0.9800
C4 H4C . 0.9800
C80 N10 . 1.474(3)
C80 C30 . 1.578(8)
C80 H80A . 0.9900
C80 H80B . 0.9900
C30 C40 . 1.358(9)
C30 H30A . 0.9900
C30 H30B . 0.9900
C40 H40A . 0.9800
C40 H40B . 0.9800
C40 H40C . 0.9800
N1 C5 . 1.487(5)
C5 C6 . 1.539(8)
C5 H5A . 0.9900
C5 H5B . 0.9900
C6 C7 . 1.524(7)
C6 H6A . 0.9900
C6 H6B . 0.9900
C7 H7A . 0.9800
C7 H7B . 0.9800
C7 H7C . 0.9800
N10 C50 . 1.548(7)
C50 C60 . 1.508(9)
C50 H50A . 0.9900
C50 H50B . 0.9900
C60 C70 . 1.543(8)
C60 H60A . 0.9900
C60 H60B . 0.9900
C70 H70A . 0.9800
C70 H70B . 0.9800
C70 H70C . 0.9800
C9 C10 . 1.525(4)
C9 H9A . 0.9900
C9 H9B . 0.9900
C10 C11 . 1.527(4)
C10 H10A . 0.9900
C10 H10B . 0.9900
C11 H11A . 0.9800
C11 H11B . 0.9800
C11 H11C . 0.9800
C12 C13 . 1.526(4)
C12 H12A . 0.9900
C12 H12B . 0.9900
C13 C14 . 1.532(3)
C13 H13A . 0.9900
C13 H13B . 0.9900
C14 H14A . 0.9800
C14 H14B . 0.9800
C14 H14C . 0.9800
C15 C16 . 1.389(3)
C15 H15 . 0.9500
C16 C17 . 1.387(4)
C16 H16 . 0.9500
C17 C18 . 1.398(3)
C17 H17 . 0.9500
C18 C19 . 1.388(3)
C18 H18 . 0.9500
C19 C20 . 1.472(3)
C20 H20 . 0.9500

loop_
_geom_hbond_atom_site_label_D
_geom_hbond_atom_site_label_H
_geom_hbond_atom_site_label_A
_geom_hbond_site_symmetry_A
_geom_hbond_distance_DH
_geom_hbond_distance_HA
_geom_hbond_distance_DA
_geom_hbond_angle_DHA
_geom_hbond_publ_flag
C9 H9B S4 2_556 0.99 2.83 3.815(3) 171 y
C16 H16 S3 1_655 0.95 2.82 3.674(3) 150 y
C3 H3B Cg 1_545 0.95 2.99 3.853(5) 147 y

loop_
_geom_torsion_atom_site_label_1
_geom_torsion_atom_site_label_2
_geom_torsion_atom_site_label_3
_geom_torsion_atom_site_label_4
_geom_torsion_site_symmetry_1
_geom_torsion_site_symmetry_4
_geom_torsion
N3 Cd S1 C1 . . 69.94(10)
N4 Cd S1 C1 . . 127.66(9)
S3 Cd S1 C1 . . -155.19(8)
S4 Cd S1 C1 . . -73.14(8)
S2 Cd S1 C1 . . 0.95(8)
N3 Cd S2 C1 . . -131.74(9)
S1 Cd S2 C1 . . -0.97(8)
N4 Cd S2 C1 . . -72.54(9)
S3 Cd S2 C1 . . 96.17(9)
S4 Cd S2 C1 . . 133.80(8)
N3 Cd S3 C8 . . -87.89(9)
S1 Cd S3 C8 . . 129.01(8)
N4 Cd S3 C8 . . -148.37(9)
S4 Cd S3 C8 . . 0.51(8)
S2 Cd S3 C8 . . 41.31(10)
N3 Cd S4 C8 . . 105.86(9)
S1 Cd S4 C8 . . -103.38(8)
N4 Cd S4 C8 . . 46.11(10)
S3 Cd S4 C8 . . -0.51(8)
S2 Cd S4 C8 . . -166.33(8)
S1 Cd N3 C15 . . -110.58(17)
N4 Cd N3 C15 . . -178.32(19)
S3 Cd N3 C15 . . 112.22(17)
S4 Cd N3 C15 . . 43.08(17)
S2 Cd N3 C15 . . -50.92(17)
S1 Cd N3 C19 . . 63.49(18)
N4 Cd N3 C19 . . -4.25(16)
S3 Cd N3 C19 . . -73.71(17)
S4 Cd N3 C19 . . -142.85(16)
S2 Cd N3 C19 . . 123.15(17)
N3 Cd N4 C20 . . 1.00(15)
S1 Cd N4 C20 . . -130.34(16)
S3 Cd N4 C20 . . 115.21(16)
S4 Cd N4 C20 . . 71.62(17)
S2 Cd N4 C20 . . -69.06(17)
N3 Cd N4 N4 . 3_566 -174.1(3)
S1 Cd N4 N4 . 3_566 54.6(3)
S3 Cd N4 N4 . 3_566 -59.9(2)
S4 Cd N4 N4 . 3_566 -103.4(2)
S2 Cd N4 N4 . 3_566 115.9(2)
Cd S2 C1 N10 . . -178.4(2)
Cd S2 C1 N1 . . -178.4(2)
Cd S2 C1 S1 . . 1.54(13)
Cd S1 C1 N10 . . 178.3(2)
Cd S1 C1 N1 . . 178.3(2)
Cd S1 C1 S2 . . -1.60(13)
N1 C2 C3 C4 . . 55.2(4)
N10 C80 C30 C40 . . -47.3(7)
S2 C1 N1 C2 . . 179.9(2)
S1 C1 N1 C2 . . 0.0(4)
N10 C1 N1 C5 . . 0E1(10)
S2 C1 N1 C5 . . -17.3(5)
S1 C1 N1 C5 . . 162.8(4)
C3 C2 N1 C1 . . -120.0(3)
C3 C2 N1 C5 . . 76.1(4)
C1 N1 C5 C6 . . 88.3(5)
C2 N1 C5 C6 . . -107.3(4)
N1 C5 C6 C7 . . -173.3(4)
N1 C1 N10 C80 . . 0E1(4)
S2 C1 N10 C80 . . 179.9(2)
S1 C1 N10 C80 . . 0.0(4)
N1 C1 N10 C50 . . 0E1(10)
S2 C1 N10 C50 . . 13.8(5)
S1 C1 N10 C50 . . -166.1(4)
C30 C80 N10 C1 . . -74.1(4)
C30 C80 N10 C50 . . 92.0(5)
C1 N10 C50 C60 . . -95.8(5)
C80 N10 C50 C60 . . 97.3(5)
N10 C50 C60 C70 . . 179.0(5)
C9 N2 C8 S4 . . 179.07(19)
C12 N2 C8 S4 . . 1.9(3)
C9 N2 C8 S3 . . -0.9(3)
C12 N2 C8 S3 . . -178.15(18)
Cd S4 C8 N2 . . -179.2(2)
Cd S4 C8 S3 . . 0.82(13)
Cd S3 C8 N2 . . 179.2(2)
Cd S3 C8 S4 . . -0.82(13)
C8 N2 C9 C10 . . 90.9(3)
C12 N2 C9 C10 . . -91.7(3)
N2 C9 C10 C11 . . 179.9(2)
C8 N2 C12 C13 . . 88.1(3)
C9 N2 C12 C13 . . -89.3(3)
N2 C12 C13 C14 . . -172.8(2)
C19 N3 C15 C16 . . -1.0(3)
Cd N3 C15 C16 . . 173.34(18)
N3 C15 C16 C17 . . -0.1(4)
C15 C16 C17 C18 . . 1.1(4)
C16 C17 C18 C19 . . -0.9(4)
C15 N3 C19 C18 . . 1.1(3)
Cd N3 C19 C18 . . -173.05(17)
C15 N3 C19 C20 . . -178.9(2)
Cd N3 C19 C20 . . 6.9(3)
C17 C18 C19 N3 . . -0.2(3)
C17 C18 C19 C20 . . 179.8(2)
N4 N4 C20 C19 3_566 . 178.0(2)
Cd N4 C20 C19 . . 1.9(3)
N3 C19 C20 N4 . . -5.7(3)
C18 C19 C20 N4 . . 174.3(2)
